data_4123682
loop_
_publ_author_name
'Lipschutz, Michael I.'
'Chantarojsiri, Teera'
'Dong, Yuyang'
'Tilley, T. Don'

_publ_section_title
;
 Synthesis, characterization, and alkyne trimerization catalysis of a
 heteroleptic two-coordinate fe(i) complex.
;
_journal_issue 19
_journal_name_full 'Journal of the American Chemical Society'
_journal_page_first 6366
_journal_page_last 6372
_journal_paper_doi 10.1021/jacs.5b02504
_journal_volume 137
_journal_year 2015
_chemical_formula_sum 'C42 H62 Fe K N3 Si'
_chemical_formula_weight 731.99
_chemical_name_common Compound5
_chemical_name_systematic
;
 ?
;
_space_group_IT_number 14
_symmetry_cell_setting monoclinic
_symmetry_space_group_name_Hall '-P 2ybc'
_symmetry_space_group_name_H-M 'P 1 21/c 1'
_atom_sites_solution_hydrogens geom
_atom_sites_solution_primary direct
_atom_sites_solution_secondary difmap
_audit_creation_method SHELXL-97
_cell_angle_alpha 90.00
_cell_angle_beta 102.689(2)
_cell_angle_gamma 90.00
_cell_formula_units_Z 4
_cell_length_a 11.0373(5)
_cell_length_b 23.9854(9)
_cell_length_c 18.3141(8)
_cell_measurement_reflns_used 9947
_cell_measurement_temperature 100(2)
_cell_measurement_theta_max 25.34
_cell_measurement_theta_min 2.43
_cell_volume 4730.0(3)
_computing_cell_refinement 'Bruker SAINT'
_computing_data_collection 'Bruker APEX2'
_computing_data_reduction 'Bruker SAINT'
_computing_molecular_graphics Ortep32
_computing_publication_material WinGX
_computing_structure_refinement 'SHELXL-97 (Sheldrick, 2008)'
_computing_structure_solution SIR97
_diffrn_ambient_temperature 100(2)
_diffrn_detector_area_resol_mean 8.366
_diffrn_measured_fraction_theta_full 0.992
_diffrn_measured_fraction_theta_max 0.986
_diffrn_measurement_device_type 'Bruker APEX-II CCD'
_diffrn_measurement_method 'phi and omega scans'
_diffrn_radiation_monochromator 'QUAZAR multilayer mirrors'
_diffrn_radiation_source 'microfocus sealed tube'
_diffrn_radiation_type MoK\a
_diffrn_radiation_wavelength 0.71073
_diffrn_reflns_av_R_equivalents 0.0369
_diffrn_reflns_av_sigmaI/netI 0.0378
_diffrn_reflns_limit_h_max 13
_diffrn_reflns_limit_h_min -13
_diffrn_reflns_limit_k_max 28
_diffrn_reflns_limit_k_min -28
_diffrn_reflns_limit_l_max 20
_diffrn_reflns_limit_l_min -22
_diffrn_reflns_number 37820
_diffrn_reflns_theta_full 25.00
_diffrn_reflns_theta_max 25.43
_diffrn_reflns_theta_min 1.70
_exptl_absorpt_coefficient_mu 0.459
_exptl_absorpt_correction_T_max 0.9864
_exptl_absorpt_correction_T_min 0.9512
_exptl_absorpt_correction_type multi-scan
_exptl_absorpt_process_details SADABS
_exptl_crystal_colour red
_exptl_crystal_density_diffrn 1.028
_exptl_crystal_density_method 'not measured'
_exptl_crystal_description needle
_exptl_crystal_F_000 1576
_exptl_crystal_size_max 0.11
_exptl_crystal_size_mid 0.09
_exptl_crystal_size_min 0.03
_platon_squeeze_details
;
;
_refine_diff_density_max 1.268
_refine_diff_density_min -0.389
_refine_diff_density_rms 0.071
_refine_ls_extinction_method none
_refine_ls_goodness_of_fit_ref 1.023
_refine_ls_hydrogen_treatment constr
_refine_ls_matrix_type full
_refine_ls_number_parameters 448
_refine_ls_number_reflns 8622
_refine_ls_number_restraints 0
_refine_ls_restrained_S_all 1.023
_refine_ls_R_factor_all 0.0640
_refine_ls_R_factor_gt 0.0527
_refine_ls_shift/su_max 0.001
_refine_ls_shift/su_mean 0.000
_refine_ls_structure_factor_coef Fsqd
_refine_ls_weighting_details 'calc w=1/[\s^2^(Fo^2^)+(0.0664P)^2^+7.9084P] where P=(Fo^2^+2Fc^2^)/3'
_refine_ls_weighting_scheme calc
_refine_ls_wR_factor_gt 0.1402
_refine_ls_wR_factor_ref 0.1461
_reflns_number_gt 7037
_reflns_number_total 8622
_reflns_threshold_expression >2sigma(I)
_cod_data_source_file ja5b02504_si_003.cif
_cod_data_source_block shelxl
_cod_depositor_comments
;
The following automatic conversions were performed:

'_symmetry_cell_setting' value 'Monoclinic' changed to 'monoclinic'
according to
/usr/data/users/saulius/crontab/automatic-downloads/rss-feeds/ACS/lib/dictionaries/cif_core.dic
dictionary named 'cif_core.dic' version 2.4.2 from 2011-04-26.

Automatic conversion script
Id: cif_fix_values 3271 2015-04-21 07:52:19Z andrius 

 Adding full bibliography for 4123681--4123684.cif.
;
_cod_original_sg_symbol_H-M P2(1)/c
_cod_database_code 4123682

loop_
_symmetry_equiv_pos_as_xyz
'x, y, z'
'-x, y+1/2, -z+1/2'
'-x, -y, -z'
'x, -y-1/2, z-1/2'

loop_
_atom_site_label
_atom_site_type_symbol
_atom_site_fract_x
_atom_site_fract_y
_atom_site_fract_z
_atom_site_U_iso_or_equiv
_atom_site_adp_type
_atom_site_occupancy
_atom_site_symmetry_multiplicity
_atom_site_calc_flag
_atom_site_refinement_flags
C1 C 0.6386(3) 0.32419(11) 0.80980(15) 0.0197(6) Uani 1 1 d .
C2 C 0.5563(3) 0.40452(13) 0.84739(17) 0.0292(7) Uani 1 1 d .
H2 H 0.5159 0.4397 0.8449 0.035 Uiso 1 1 calc R
C3 C 0.6031(3) 0.37506(13) 0.90900(17) 0.0286(7) Uani 1 1 d .
H3 H 0.6027 0.3853 0.9591 0.034 Uiso 1 1 calc R
C4 C 0.7104(3) 0.28434(12) 0.93883(15) 0.0205(6) Uani 1 1 d .
C5 C 0.6322(3) 0.24513(12) 0.96547(16) 0.0228(6) Uani 1 1 d .
C6 C 0.6901(3) 0.20559(12) 1.01956(16) 0.0268(7) Uani 1 1 d .
H6 H 0.6411 0.1787 1.0379 0.032 Uiso 1 1 calc R
C7 C 0.8206(3) 0.20605(13) 1.04636(16) 0.0286(7) Uani 1 1 d .
H7 H 0.8582 0.1796 1.0830 0.034 Uiso 1 1 calc R
C8 C 0.8954(3) 0.24525(13) 1.01943(16) 0.0274(7) Uani 1 1 d .
H8 H 0.9827 0.2448 1.0384 0.033 Uiso 1 1 calc R
C9 C 0.8431(3) 0.28529(12) 0.96465(15) 0.0232(6) Uani 1 1 d .
C10 C 0.9230(3) 0.32746(15) 0.93544(18) 0.0329(7) Uani 1 1 d .
H10 H 0.8869 0.3328 0.8808 0.039 Uiso 1 1 calc R
C11 C 0.9228(4) 0.38363(15) 0.9732(2) 0.0459(9) Uani 1 1 d .
H11A H 0.8370 0.3964 0.9682 0.069 Uiso 1 1 calc R
H11B H 0.9687 0.4106 0.9496 0.069 Uiso 1 1 calc R
H11C H 0.9626 0.3802 1.0264 0.069 Uiso 1 1 calc R
C12 C 1.0578(3) 0.30747(18) 0.9438(2) 0.0457(9) Uani 1 1 d .
H12A H 1.0991 0.3302 0.9120 0.069 Uiso 1 1 calc R
H12B H 1.0581 0.2683 0.9286 0.069 Uiso 1 1 calc R
H12C H 1.1021 0.3112 0.9962 0.069 Uiso 1 1 calc R
C13 C 0.4920(3) 0.24759(14) 0.94008(18) 0.0323(7) Uani 1 1 d .
H13 H 0.4710 0.2653 0.8894 0.039 Uiso 1 1 calc R
C14 C 0.4303(4) 0.19014(17) 0.9346(2) 0.0479(10) Uani 1 1 d .
H14A H 0.4691 0.1656 0.9036 0.072 Uiso 1 1 calc R
H14B H 0.3416 0.1939 0.9120 0.072 Uiso 1 1 calc R
H14C H 0.4407 0.1741 0.9849 0.072 Uiso 1 1 calc R
C15 C 0.4366(3) 0.28358(18) 0.9938(2) 0.0506(10) Uani 1 1 d .
H15A H 0.4601 0.2680 1.0445 0.076 Uiso 1 1 calc R
H15B H 0.3459 0.2840 0.9775 0.076 Uiso 1 1 calc R
H15C H 0.4684 0.3217 0.9939 0.076 Uiso 1 1 calc R
C16 C 0.5468(3) 0.39274(11) 0.71171(15) 0.0201(6) Uani 1 1 d .
C17 C 0.4289(3) 0.38097(12) 0.66874(16) 0.0239(6) Uani 1 1 d .
C18 C 0.4001(3) 0.40166(14) 0.59599(18) 0.0322(7) Uani 1 1 d .
H18 H 0.3205 0.3945 0.5651 0.039 Uiso 1 1 calc R
C19 C 0.4852(3) 0.43243(13) 0.56794(18) 0.0340(8) Uani 1 1 d .
H19 H 0.4638 0.4462 0.5181 0.041 Uiso 1 1 calc R
C20 C 0.6004(3) 0.44315(13) 0.61164(18) 0.0329(8) Uani 1 1 d .
H20 H 0.6583 0.4640 0.5912 0.040 Uiso 1 1 calc R
C21 C 0.6349(3) 0.42434(12) 0.68480(17) 0.0245(6) Uani 1 1 d .
C22 C 0.7612(3) 0.43749(14) 0.7337(2) 0.0337(8) Uani 1 1 d .
H22 H 0.7599 0.4256 0.7859 0.040 Uiso 1 1 calc R
C23 C 0.8633(3) 0.40554(16) 0.7097(2) 0.0440(9) Uani 1 1 d .
H23A H 0.8478 0.3655 0.7127 0.066 Uiso 1 1 calc R
H23B H 0.9432 0.4148 0.7428 0.066 Uiso 1 1 calc R
H23C H 0.8653 0.4155 0.6581 0.066 Uiso 1 1 calc R
C24 C 0.7882(4) 0.49978(16) 0.7357(3) 0.0682(15) Uani 1 1 d .
H24A H 0.8691 0.5069 0.7691 0.102 Uiso 1 1 calc R
H24B H 0.7235 0.5197 0.7542 0.102 Uiso 1 1 calc R
H24C H 0.7894 0.5128 0.6852 0.102 Uiso 1 1 calc R
C25 C 0.3345(3) 0.34702(13) 0.69948(18) 0.0294(7) Uani 1 1 d .
H25 H 0.3738 0.3348 0.7515 0.035 Uiso 1 1 calc R
C26 C 0.2926(5) 0.2957(2) 0.6522(3) 0.0760(16) Uani 1 1 d .
H26A H 0.2341 0.2743 0.6744 0.114 Uiso 1 1 calc R
H26B H 0.3649 0.2725 0.6502 0.114 Uiso 1 1 calc R
H26C H 0.2518 0.3072 0.6014 0.114 Uiso 1 1 calc R
C27 C 0.2208(4) 0.3820(2) 0.7022(3) 0.0778(16) Uani 1 1 d .
H27A H 0.2464 0.4155 0.7324 0.117 Uiso 1 1 calc R
H27B H 0.1635 0.3602 0.7248 0.117 Uiso 1 1 calc R
H27C H 0.1793 0.3929 0.6513 0.117 Uiso 1 1 calc R
C28 C 0.7951(3) 0.14706(11) 0.78509(15) 0.0180(6) Uani 1 1 d .
C29 C 0.6776(3) 0.13102(12) 0.74175(16) 0.0231(6) Uani 1 1 d .
C30 C 0.6555(3) 0.13051(13) 0.66414(17) 0.0295(7) Uani 1 1 d .
H30 H 0.5764 0.1192 0.6362 0.035 Uiso 1 1 calc R
C31 C 0.7463(3) 0.14605(13) 0.62651(17) 0.0307(7) Uani 1 1 d .
H31 H 0.7304 0.1448 0.5734 0.037 Uiso 1 1 calc R
C32 C 0.8593(3) 0.16325(12) 0.66733(16) 0.0253(6) Uani 1 1 d .
H32 H 0.9217 0.1741 0.6418 0.030 Uiso 1 1 calc R
C33 C 0.8854(3) 0.16527(11) 0.74535(16) 0.0201(6) Uani 1 1 d .
C34 C 1.0096(3) 0.18841(13) 0.78589(17) 0.0262(7) Uani 1 1 d .
H34 H 1.0141 0.1858 0.8409 0.031 Uiso 1 1 calc R
C35 C 1.1187(3) 0.1559(2) 0.7686(3) 0.0582(12) Uani 1 1 d .
H35A H 1.1138 0.1170 0.7838 0.087 Uiso 1 1 calc R
H35B H 1.1967 0.1723 0.7961 0.087 Uiso 1 1 calc R
H35C H 1.1155 0.1576 0.7147 0.087 Uiso 1 1 calc R
C36 C 1.0196(4) 0.25008(15) 0.76583(19) 0.0395(8) Uani 1 1 d .
H36A H 1.0104 0.2538 0.7116 0.059 Uiso 1 1 calc R
H36B H 1.1009 0.2645 0.7915 0.059 Uiso 1 1 calc R
H36C H 0.9540 0.2713 0.7816 0.059 Uiso 1 1 calc R
C37 C 0.5761(3) 0.11224(15) 0.77959(18) 0.0331(7) Uani 1 1 d .
H37 H 0.6044 0.1205 0.8342 0.040 Uiso 1 1 calc R
C38 C 0.5537(4) 0.04961(16) 0.7717(2) 0.0514(10) Uani 1 1 d .
H38A H 0.5208 0.0404 0.7189 0.077 Uiso 1 1 calc R
H38B H 0.4937 0.0384 0.8012 0.077 Uiso 1 1 calc R
H38C H 0.6321 0.0298 0.7898 0.077 Uiso 1 1 calc R
C39 C 0.4555(4) 0.1442(2) 0.7513(2) 0.0553(11) Uani 1 1 d .
H39A H 0.4700 0.1841 0.7610 0.083 Uiso 1 1 calc R
H39B H 0.3923 0.1310 0.7772 0.083 Uiso 1 1 calc R
H39C H 0.4267 0.1381 0.6973 0.083 Uiso 1 1 calc R
C40 C 1.0460(3) 0.10671(15) 0.9739(2) 0.0393(8) Uani 1 1 d .
H40A H 1.1038 0.1190 0.9435 0.059 Uiso 1 1 calc R
H40B H 1.0800 0.0738 1.0031 0.059 Uiso 1 1 calc R
H40C H 1.0345 0.1368 1.0080 0.059 Uiso 1 1 calc R
C41 C 0.7955(3) 0.05674(13) 0.97233(18) 0.0343(8) Uani 1 1 d .
H41A H 0.7781 0.0848 1.0076 0.051 Uiso 1 1 calc R
H41B H 0.8404 0.0254 1.0002 0.051 Uiso 1 1 calc R
H41C H 0.7171 0.0434 0.9411 0.051 Uiso 1 1 calc R
C42 C 0.9229(4) 0.03292(14) 0.84587(19) 0.0380(8) Uani 1 1 d .
H42A H 0.8438 0.0200 0.8151 0.057 Uiso 1 1 calc R
H42B H 0.9659 0.0016 0.8749 0.057 Uiso 1 1 calc R
H42C H 0.9747 0.0480 0.8134 0.057 Uiso 1 1 calc R
N1 N 0.8214(2) 0.14503(9) 0.86309(12) 0.0192(5) Uani 1 1 d .
N2 N 0.6527(2) 0.32649(9) 0.88575(13) 0.0204(5) Uani 1 1 d .
N3 N 0.5785(2) 0.37349(10) 0.78787(13) 0.0200(5) Uani 1 1 d .
Si1 Si 0.89275(8) 0.08870(3) 0.91130(4) 0.02317(19) Uani 1 1 d .
K1 K 0.68992(6) 0.25831(3) 0.68887(4) 0.02779(17) Uani 1 1 d .
Fe1 Fe 0.77809(4) 0.204968(17) 0.92567(2) 0.02135(13) Uani 1 1 d .

loop_
_atom_site_aniso_label
_atom_site_aniso_U_11
_atom_site_aniso_U_22
_atom_site_aniso_U_33
_atom_site_aniso_U_23
_atom_site_aniso_U_13
_atom_site_aniso_U_12
C1 0.0208(14) 0.0170(14) 0.0232(15) 0.0029(11) 0.0090(12) -0.0009(11)
C2 0.0407(18) 0.0216(16) 0.0264(16) 0.0003(13) 0.0098(14) 0.0128(13)
C3 0.0413(18) 0.0246(16) 0.0223(15) -0.0020(12) 0.0121(14) 0.0110(14)
C4 0.0273(15) 0.0191(15) 0.0163(14) -0.0005(11) 0.0073(12) 0.0043(11)
C5 0.0300(16) 0.0208(15) 0.0200(14) -0.0025(11) 0.0109(12) 0.0020(12)
C6 0.0433(18) 0.0193(15) 0.0225(15) 0.0015(12) 0.0174(14) 0.0030(13)
C7 0.048(2) 0.0225(16) 0.0152(14) 0.0026(12) 0.0064(13) 0.0139(14)
C8 0.0269(16) 0.0358(18) 0.0182(15) -0.0041(13) 0.0021(12) 0.0090(13)
C9 0.0264(15) 0.0273(16) 0.0168(14) -0.0032(12) 0.0065(12) 0.0019(12)
C10 0.0272(16) 0.043(2) 0.0295(17) 0.0021(15) 0.0094(14) -0.0045(14)
C11 0.047(2) 0.035(2) 0.060(2) 0.0026(18) 0.0223(19) -0.0126(17)
C12 0.0275(18) 0.070(3) 0.042(2) -0.0066(19) 0.0129(16) -0.0045(17)
C13 0.0311(17) 0.0383(19) 0.0306(17) 0.0006(14) 0.0137(14) -0.0034(14)
C14 0.043(2) 0.055(2) 0.049(2) -0.0065(19) 0.0183(18) -0.0206(18)
C15 0.0303(19) 0.064(3) 0.063(3) -0.014(2) 0.0226(18) 0.0021(17)
C16 0.0278(15) 0.0132(13) 0.0215(14) 0.0016(11) 0.0101(12) 0.0053(11)
C17 0.0259(15) 0.0214(15) 0.0259(15) 0.0028(12) 0.0092(13) 0.0059(12)
C18 0.0347(18) 0.0333(18) 0.0266(17) 0.0041(14) 0.0022(14) 0.0055(14)
C19 0.054(2) 0.0267(17) 0.0233(16) 0.0078(13) 0.0138(16) 0.0071(15)
C20 0.050(2) 0.0180(15) 0.0377(19) 0.0023(13) 0.0256(17) -0.0031(14)
C21 0.0347(17) 0.0154(14) 0.0279(16) -0.0028(12) 0.0166(13) 0.0002(12)
C22 0.0336(17) 0.0277(17) 0.044(2) -0.0067(14) 0.0165(15) -0.0071(14)
C23 0.042(2) 0.040(2) 0.050(2) -0.0083(17) 0.0086(17) 0.0072(16)
C24 0.032(2) 0.030(2) 0.137(5) -0.020(2) 0.008(2) -0.0026(16)
C25 0.0270(16) 0.0318(18) 0.0309(17) 0.0032(13) 0.0097(13) -0.0019(13)
C26 0.089(4) 0.051(3) 0.107(4) -0.020(3) 0.063(3) -0.027(3)
C27 0.062(3) 0.058(3) 0.135(5) 0.028(3) 0.067(3) 0.018(2)
C28 0.0237(14) 0.0119(13) 0.0200(14) 0.0028(11) 0.0079(11) 0.0015(11)
C29 0.0256(15) 0.0220(15) 0.0219(15) 0.0019(12) 0.0055(12) -0.0012(12)
C30 0.0306(17) 0.0264(17) 0.0283(17) -0.0002(13) -0.0002(14) -0.0046(13)
C31 0.047(2) 0.0282(17) 0.0170(15) 0.0013(12) 0.0071(14) -0.0009(14)
C32 0.0304(16) 0.0264(16) 0.0221(15) 0.0028(12) 0.0120(13) -0.0006(13)
C33 0.0223(14) 0.0162(14) 0.0236(15) 0.0011(11) 0.0092(12) 0.0034(11)
C34 0.0234(15) 0.0304(17) 0.0273(16) -0.0015(13) 0.0109(13) -0.0023(12)
C35 0.0249(19) 0.074(3) 0.074(3) -0.027(2) 0.0075(19) 0.0062(19)
C36 0.048(2) 0.039(2) 0.0316(18) -0.0006(15) 0.0096(16) -0.0192(16)
C37 0.0265(16) 0.044(2) 0.0288(17) 0.0007(15) 0.0050(14) -0.0090(14)
C38 0.047(2) 0.046(2) 0.065(3) 0.006(2) 0.021(2) -0.0207(18)
C39 0.036(2) 0.080(3) 0.052(2) 0.002(2) 0.0144(19) 0.008(2)
C40 0.0375(19) 0.036(2) 0.040(2) 0.0012(15) -0.0018(16) 0.0136(15)
C41 0.057(2) 0.0212(16) 0.0288(17) 0.0094(13) 0.0176(16) 0.0059(15)
C42 0.052(2) 0.0280(18) 0.0359(19) 0.0021(14) 0.0135(16) 0.0149(16)
N1 0.0235(12) 0.0180(12) 0.0173(12) 0.0023(9) 0.0071(10) 0.0042(9)
N2 0.0266(13) 0.0162(12) 0.0197(12) 0.0003(9) 0.0079(10) 0.0046(10)
N3 0.0235(12) 0.0181(12) 0.0206(12) 0.0018(10) 0.0096(10) 0.0053(10)
Si1 0.0293(4) 0.0200(4) 0.0208(4) 0.0028(3) 0.0070(3) 0.0075(3)
K1 0.0359(4) 0.0265(4) 0.0232(3) 0.0001(3) 0.0115(3) 0.0053(3)
Fe1 0.0285(2) 0.0196(2) 0.0171(2) 0.00048(16) 0.00743(17) 0.00619(17)

loop_
_atom_type_symbol
_atom_type_description
_atom_type_scat_dispersion_real
_atom_type_scat_dispersion_imag
_atom_type_scat_source
C C 0.0033 0.0016 'International Tables Vol C Tables 4.2.6.8 and 6.1.1.4'
H H 0.0000 0.0000 'International Tables Vol C Tables 4.2.6.8 and 6.1.1.4'
N N 0.0061 0.0033 'International Tables Vol C Tables 4.2.6.8 and 6.1.1.4'
Si Si 0.0817 0.0704 'International Tables Vol C Tables 4.2.6.8 and 6.1.1.4'
K K 0.2009 0.2494 'International Tables Vol C Tables 4.2.6.8 and 6.1.1.4'
Fe Fe 0.3463 0.8444 'International Tables Vol C Tables 4.2.6.8 and 6.1.1.4'

loop_
_geom_angle_atom_site_label_1
_geom_angle_atom_site_label_2
_geom_angle_atom_site_label_3
_geom_angle
_geom_angle_site_symmetry_1
_geom_angle_site_symmetry_3
N2 C1 N3 101.7(2) . .
N2 C1 K1 143.92(19) . .
N3 C1 K1 114.35(18) . .
C3 C2 N3 106.1(3) . .
C3 C2 H2 126.9 . .
N3 C2 H2 126.9 . .
C2 C3 N2 106.8(3) . .
C2 C3 H3 126.6 . .
N2 C3 H3 126.6 . .
C5 C4 C9 123.0(3) . .
C5 C4 N2 118.5(2) . .
C9 C4 N2 118.4(3) . .
C5 C4 Fe1 72.34(16) . .
C9 C4 Fe1 71.72(16) . .
N2 C4 Fe1 132.63(19) . .
C6 C5 C4 117.7(3) . .
C6 C5 C13 120.9(3) . .
C4 C5 C13 121.4(3) . .
C6 C5 Fe1 71.29(17) . .
C4 C5 Fe1 67.96(16) . .
C13 C5 Fe1 135.1(2) . .
C7 C6 C5 120.3(3) . .
C7 C6 Fe1 70.97(17) . .
C5 C6 Fe1 70.10(16) . .
C7 C6 K1 83.10(17) . 4_566
C5 C6 K1 113.42(18) . 4_566
Fe1 C6 K1 150.11(14) . 4_566
C7 C6 H6 119.8 . .
C5 C6 H6 119.8 . .
Fe1 C6 H6 132.0 . .
K1 C6 H6 73.8 4_566 .
C8 C7 C6 120.9(3) . .
C8 C7 Fe1 70.23(17) . .
C6 C7 Fe1 70.66(17) . .
C8 C7 K1 119.12(19) . 4_566
C6 C7 K1 72.16(17) . 4_566
Fe1 C7 K1 139.98(13) . 4_566
C8 C7 H7 119.6 . .
C6 C7 H7 119.6 . .
Fe1 C7 H7 132.7 . .
K1 C7 H7 79.5 4_566 .
C7 C8 C9 121.4(3) . .
C7 C8 Fe1 71.46(18) . .
C9 C8 Fe1 69.95(16) . .
C7 C8 H8 119.3 . .
C9 C8 H8 119.3 . .
Fe1 C8 H8 132.4 . .
C8 C9 C4 116.7(3) . .
C8 C9 C10 121.6(3) . .
C4 C9 C10 121.7(3) . .
C8 C9 Fe1 71.23(18) . .
C4 C9 Fe1 68.32(16) . .
C10 C9 Fe1 131.8(2) . .
C9 C10 C11 111.9(3) . .
C9 C10 C12 112.5(3) . .
C11 C10 C12 109.3(3) . .
C9 C10 H10 107.7 . .
C11 C10 H10 107.7 . .
C12 C10 H10 107.7 . .
C10 C11 H11A 109.5 . .
C10 C11 H11B 109.5 . .
H11A C11 H11B 109.5 . .
C10 C11 H11C 109.5 . .
H11A C11 H11C 109.5 . .
H11B C11 H11C 109.5 . .
C10 C12 H12A 109.5 . .
C10 C12 H12B 109.5 . .
H12A C12 H12B 109.5 . .
C10 C12 H12C 109.5 . .
H12A C12 H12C 109.5 . .
H12B C12 H12C 109.5 . .
C5 C13 C14 113.2(3) . .
C5 C13 C15 110.4(3) . .
C14 C13 C15 108.3(3) . .
C5 C13 H13 108.2 . .
C14 C13 H13 108.2 . .
C15 C13 H13 108.2 . .
C13 C14 H14A 109.5 . .
C13 C14 H14B 109.5 . .
H14A C14 H14B 109.5 . .
C13 C14 H14C 109.5 . .
H14A C14 H14C 109.5 . .
H14B C14 H14C 109.5 . .
C13 C15 H15A 109.5 . .
C13 C15 H15B 109.5 . .
H15A C15 H15B 109.5 . .
C13 C15 H15C 109.5 . .
H15A C15 H15C 109.5 . .
H15B C15 H15C 109.5 . .
C17 C16 C21 122.9(3) . .
C17 C16 N3 118.8(2) . .
C21 C16 N3 118.3(3) . .
C18 C17 C16 117.2(3) . .
C18 C17 C25 120.8(3) . .
C16 C17 C25 121.9(3) . .
C19 C18 C17 121.1(3) . .
C19 C18 H18 119.5 . .
C17 C18 H18 119.5 . .
C20 C19 C18 120.2(3) . .
C20 C19 H19 119.9 . .
C18 C19 H19 119.9 . .
C19 C20 C21 121.7(3) . .
C19 C20 H20 119.1 . .
C21 C20 H20 119.1 . .
C20 C21 C16 116.8(3) . .
C20 C21 C22 121.7(3) . .
C16 C21 C22 121.5(3) . .
C23 C22 C21 111.8(3) . .
C23 C22 C24 110.6(3) . .
C21 C22 C24 111.6(3) . .
C23 C22 H22 107.5 . .
C21 C22 H22 107.5 . .
C24 C22 H22 107.5 . .
C22 C23 H23A 109.5 . .
C22 C23 H23B 109.5 . .
H23A C23 H23B 109.5 . .
C22 C23 H23C 109.5 . .
H23A C23 H23C 109.5 . .
H23B C23 H23C 109.5 . .
C22 C24 H24A 109.5 . .
C22 C24 H24B 109.5 . .
H24A C24 H24B 109.5 . .
C22 C24 H24C 109.5 . .
H24A C24 H24C 109.5 . .
H24B C24 H24C 109.5 . .
C26 C25 C27 108.5(4) . .
C26 C25 C17 111.7(3) . .
C27 C25 C17 110.7(3) . .
C26 C25 H25 108.6 . .
C27 C25 H25 108.6 . .
C17 C25 H25 108.6 . .
C25 C26 H26A 109.5 . .
C25 C26 H26B 109.5 . .
H26A C26 H26B 109.5 . .
C25 C26 H26C 109.5 . .
H26A C26 H26C 109.5 . .
H26B C26 H26C 109.5 . .
C25 C27 H27A 109.5 . .
C25 C27 H27B 109.5 . .
H27A C27 H27B 109.5 . .
C25 C27 H27C 109.5 . .
H27A C27 H27C 109.5 . .
H27B C27 H27C 109.5 . .
N1 C28 C29 121.6(2) . .
N1 C28 C33 121.5(2) . .
C29 C28 C33 117.0(2) . .
N1 C28 K1 123.39(17) . .
C29 C28 K1 75.31(16) . .
C33 C28 K1 71.32(15) . .
C30 C29 C28 120.6(3) . .
C30 C29 C37 119.1(3) . .
C28 C29 C37 120.3(3) . .
C30 C29 K1 73.12(17) . .
C28 C29 K1 79.45(16) . .
C37 C29 K1 120.4(2) . .
C31 C30 C29 121.6(3) . .
C31 C30 K1 74.27(18) . .
C29 C30 K1 81.59(18) . .
C31 C30 H30 119.2 . .
C29 C30 H30 119.2 . .
K1 C30 H30 115.3 . .
C32 C31 C30 118.7(3) . .
C32 C31 K1 76.43(18) . .
C30 C31 K1 79.73(19) . .
C32 C31 H31 120.6 . .
C30 C31 H31 120.6 . .
K1 C31 H31 113.9 . .
C31 C32 C33 121.9(3) . .
C31 C32 K1 77.50(18) . .
C33 C32 K1 80.49(17) . .
C31 C32 H32 119.1 . .
C33 C32 H32 119.1 . .
K1 C32 H32 113.1 . .
C32 C33 C28 120.1(3) . .
C32 C33 C34 118.4(3) . .
C28 C33 C34 121.4(2) . .
C32 C33 K1 73.32(16) . .
C28 C33 K1 83.02(16) . .
C34 C33 K1 112.72(18) . .
C33 C34 C35 112.5(3) . .
C33 C34 C36 110.0(3) . .
C35 C34 C36 109.9(3) . .
C33 C34 H34 108.1 . .
C35 C34 H34 108.1 . .
C36 C34 H34 108.1 . .
C34 C35 H35A 109.5 . .
C34 C35 H35B 109.5 . .
H35A C35 H35B 109.5 . .
C34 C35 H35C 109.5 . .
H35A C35 H35C 109.5 . .
H35B C35 H35C 109.5 . .
C34 C36 H36A 109.5 . .
C34 C36 H36B 109.5 . .
H36A C36 H36B 109.5 . .
C34 C36 H36C 109.5 . .
H36A C36 H36C 109.5 . .
H36B C36 H36C 109.5 . .
C29 C37 C38 111.8(3) . .
C29 C37 C39 112.0(3) . .
C38 C37 C39 110.6(3) . .
C29 C37 H37 107.4 . .
C38 C37 H37 107.4 . .
C39 C37 H37 107.4 . .
C37 C38 H38A 109.5 . .
C37 C38 H38B 109.5 . .
H38A C38 H38B 109.5 . .
C37 C38 H38C 109.5 . .
H38A C38 H38C 109.5 . .
H38B C38 H38C 109.5 . .
C37 C39 H39A 109.5 . .
C37 C39 H39B 109.5 . .
H39A C39 H39B 109.5 . .
C37 C39 H39C 109.5 . .
H39A C39 H39C 109.5 . .
H39B C39 H39C 109.5 . .
Si1 C40 H40A 109.5 . .
Si1 C40 H40B 109.5 . .
H40A C40 H40B 109.5 . .
Si1 C40 H40C 109.5 . .
H40A C40 H40C 109.5 . .
H40B C40 H40C 109.5 . .
Si1 C41 H41A 109.5 . .
Si1 C41 H41B 109.5 . .
H41A C41 H41B 109.5 . .
Si1 C41 H41C 109.5 . .
H41A C41 H41C 109.5 . .
H41B C41 H41C 109.5 . .
Si1 C42 H42A 109.5 . .
Si1 C42 H42B 109.5 . .
H42A C42 H42B 109.5 . .
Si1 C42 H42C 109.5 . .
H42A C42 H42C 109.5 . .
H42B C42 H42C 109.5 . .
C28 N1 Si1 121.70(18) . .
C28 N1 Fe1 123.38(18) . .
Si1 N1 Fe1 114.92(12) . .
C1 N2 C3 112.3(2) . .
C1 N2 C4 126.1(2) . .
C3 N2 C4 121.5(2) . .
C1 N3 C2 113.0(2) . .
C1 N3 C16 124.1(2) . .
C2 N3 C16 122.9(2) . .
N1 Si1 C42 111.13(14) . .
N1 Si1 C40 112.69(14) . .
C42 Si1 C40 107.03(17) . .
N1 Si1 C41 111.83(14) . .
C42 Si1 C41 107.13(16) . .
C40 Si1 C41 106.70(17) . .
C1 K1 C32 138.20(8) . .
C1 K1 C31 150.04(8) . .
C32 K1 C31 26.07(9) . .
C1 K1 C30 127.97(8) . .
C32 K1 C30 45.41(8) . .
C31 K1 C30 26.00(9) . .
C1 K1 C33 112.13(8) . .
C32 K1 C33 26.19(8) . .
C31 K1 C33 46.17(8) . .
C30 K1 C33 52.86(8) . .
C1 K1 C29 105.14(8) . .
C32 K1 C29 52.59(8) . .
C31 K1 C29 45.42(8) . .
C30 K1 C29 25.29(8) . .
C33 K1 C29 44.96(7) . .
C1 K1 C6 129.47(8) . 4_565
C32 K1 C6 86.90(8) . 4_565
C31 K1 C6 80.39(8) . 4_565
C30 K1 C6 98.66(8) . 4_565
C33 K1 C6 111.42(8) . 4_565
C29 K1 C6 123.67(8) . 4_565
C1 K1 C28 98.05(7) . .
C32 K1 C28 45.50(7) . .
C31 K1 C28 53.26(7) . .
C30 K1 C28 44.84(7) . .
C33 K1 C28 25.66(7) . .
C29 K1 C28 25.24(7) . .
C6 K1 C28 131.58(8) 4_565 .
C1 K1 C7 130.50(8) . 4_565
C32 K1 C7 73.00(8) . 4_565
C31 K1 C7 77.02(8) . 4_565
C30 K1 C7 101.37(8) . 4_565
C33 K1 C7 93.21(8) . 4_565
C29 K1 C7 121.99(8) . 4_565
C6 K1 C7 24.74(8) 4_565 4_565
C28 K1 C7 117.69(8) . 4_565
N1 Fe1 C4 151.50(10) . .
N1 Fe1 C9 138.90(11) . .
C4 Fe1 C9 39.96(11) . .
N1 Fe1 C5 145.89(11) . .
C4 Fe1 C5 39.70(11) . .
C9 Fe1 C5 72.57(11) . .
N1 Fe1 C8 128.12(11) . .
C4 Fe1 C8 70.31(11) . .
C9 Fe1 C8 38.82(11) . .
C5 Fe1 C8 83.76(11) . .
N1 Fe1 C6 133.02(11) . .
C4 Fe1 C6 70.38(11) . .
C9 Fe1 C6 84.46(11) . .
C5 Fe1 C6 38.61(11) . .
C8 Fe1 C6 69.85(12) . .
N1 Fe1 C7 125.55(10) . .
C4 Fe1 C7 82.70(11) . .
C9 Fe1 C7 70.32(11) . .
C5 Fe1 C7 69.85(11) . .
C8 Fe1 C7 38.31(12) . .
C6 Fe1 C7 38.36(13) . .

loop_
_geom_bond_atom_site_label_1
_geom_bond_atom_site_label_2
_geom_bond_distance
_geom_bond_site_symmetry_2
C1 N2 1.366(4) .
C1 N3 1.372(4) .
C1 K1 2.877(3) .
C2 C3 1.335(4) .
C2 N3 1.386(4) .
C2 H2 0.9500 .
C3 N2 1.393(4) .
C3 H3 0.9500 .
C4 C5 1.432(4) .
C4 C9 1.437(4) .
C4 N2 1.449(4) .
C4 Fe1 2.078(3) .
C5 C6 1.418(4) .
C5 C13 1.517(4) .
C5 Fe1 2.137(3) .
C6 C7 1.416(5) .
C6 Fe1 2.152(3) .
C6 K1 3.220(3) 4_566
C6 H6 0.9500 .
C7 C8 1.410(5) .
C7 Fe1 2.157(3) .
C7 K1 3.358(3) 4_566
C7 H7 0.9500 .
C8 C9 1.417(4) .
C8 Fe1 2.140(3) .
C8 H8 0.9500 .
C9 C10 1.515(4) .
C9 Fe1 2.124(3) .
C10 C11 1.515(5) .
C10 C12 1.539(5) .
C10 H10 1.0000 .
C11 H11A 0.9800 .
C11 H11B 0.9800 .
C11 H11C 0.9800 .
C12 H12A 0.9800 .
C12 H12B 0.9800 .
C12 H12C 0.9800 .
C13 C14 1.530(5) .
C13 C15 1.533(5) .
C13 H13 1.0000 .
C14 H14A 0.9800 .
C14 H14B 0.9800 .
C14 H14C 0.9800 .
C15 H15A 0.9800 .
C15 H15B 0.9800 .
C15 H15C 0.9800 .
C16 C17 1.393(4) .
C16 C21 1.405(4) .
C16 N3 1.438(4) .
C17 C18 1.392(4) .
C17 C25 1.525(4) .
C18 C19 1.380(5) .
C18 H18 0.9500 .
C19 C20 1.370(5) .
C19 H19 0.9500 .
C20 C21 1.385(4) .
C20 H20 0.9500 .
C21 C22 1.515(5) .
C22 C23 1.506(5) .
C22 C24 1.522(5) .
C22 H22 1.0000 .
C23 H23A 0.9800 .
C23 H23B 0.9800 .
C23 H23C 0.9800 .
C24 H24A 0.9800 .
C24 H24B 0.9800 .
C24 H24C 0.9800 .
C25 C26 1.517(6) .
C25 C27 1.520(5) .
C25 H25 1.0000 .
C26 H26A 0.9800 .
C26 H26B 0.9800 .
C26 H26C 0.9800 .
C27 H27A 0.9800 .
C27 H27B 0.9800 .
C27 H27C 0.9800 .
C28 N1 1.395(4) .
C28 C29 1.417(4) .
C28 C33 1.426(4) .
C28 K1 3.267(3) .
C29 C30 1.388(4) .
C29 C37 1.510(4) .
C29 K1 3.215(3) .
C30 C31 1.385(5) .
C30 K1 3.110(3) .
C30 H30 0.9500 .
C31 C32 1.370(4) .
C31 K1 3.042(3) .
C31 H31 0.9500 .
C32 C33 1.395(4) .
C32 K1 3.029(3) .
C32 H32 0.9500 .
C33 C34 1.514(4) .
C33 K1 3.118(3) .
C34 C35 1.525(5) .
C34 C36 1.534(5) .
C34 H34 1.0000 .
C35 H35A 0.9800 .
C35 H35B 0.9800 .
C35 H35C 0.9800 .
C36 H36A 0.9800 .
C36 H36B 0.9800 .
C36 H36C 0.9800 .
C37 C38 1.524(5) .
C37 C39 1.525(5) .
C37 H37 1.0000 .
C38 H38A 0.9800 .
C38 H38B 0.9800 .
C38 H38C 0.9800 .
C39 H39A 0.9800 .
C39 H39B 0.9800 .
C39 H39C 0.9800 .
C40 Si1 1.874(3) .
C40 H40A 0.9800 .
C40 H40B 0.9800 .
C40 H40C 0.9800 .
C41 Si1 1.875(3) .
C41 H41A 0.9800 .
C41 H41B 0.9800 .
C41 H41C 0.9800 .
C42 Si1 1.874(3) .
C42 H42A 0.9800 .
C42 H42B 0.9800 .
C42 H42C 0.9800 .
N1 Si1 1.709(2) .
N1 Fe1 1.962(2) .
K1 C6 3.220(3) 4_565
K1 C7 3.358(3) 4_565

loop_
_platon_squeeze_void_nr
_platon_squeeze_void_average_x
_platon_squeeze_void_average_y
_platon_squeeze_void_average_z
_platon_squeeze_void_volume
_platon_squeeze_void_count_electrons
_platon_squeeze_void_content
1 -0.016 0.500 0.000 391 67 ' '
2 0.009 1.000 0.500 391 67 ' '
3 0.321 0.423 0.400 13 1 ' '
4 0.321 0.077 0.900 13 1 ' '
5 0.679 0.923 0.100 13 1 ' '
6 0.679 0.577 0.600 13 1 ' '
